data_7018979
loop_
_publ_author_name
'Gao, Yuanzhe'
'Xu, Yanqing'
'Huang, Kunlin'
'Han, Zhangang'
'Hu, Changwen'

_publ_section_title
;
 Two three-dimensional {V16Ge4}-based open frameworks stabilized by
 diverse types of CoII-amine bridges and magnetic properties
;
_journal_issue 20
_journal_name_full 'Dalton Transactions'
_journal_page_first 6122
_journal_paper_doi 10.1039/c2dt30199g
_journal_volume 41
_journal_year 2012
_chemical_formula_moiety 'C36 H198 Co10 Ge8 N36 O119 V32'
_chemical_formula_sum 'C36 H198 Co10 Ge8 N36 O119 V32'
_chemical_formula_weight 5840.40
_chemical_name_systematic
;
?
;
_space_group_IT_number 110
_symmetry_cell_setting tetragonal
_symmetry_space_group_name_Hall 'I 4bw -2c'
_symmetry_space_group_name_H-M 'I 41 c d'
_atom_sites_solution_hydrogens geom
_atom_sites_solution_primary direct
_atom_sites_solution_secondary difmap
_audit_creation_method SHELXL-97
_cell_angle_alpha 90.00
_cell_angle_beta 90.00
_cell_angle_gamma 90.00
_cell_formula_units_Z 8
_cell_length_a 30.5983(18)
_cell_length_b 30.5983(18)
_cell_length_c 35.422(3)
_cell_measurement_reflns_used 9989
_cell_measurement_temperature 296(2)
_cell_measurement_theta_max 25.67
_cell_measurement_theta_min 2.28
_cell_volume 33164(4)
_computing_cell_refinement 'Bruker SAINT'
_computing_data_collection 'Bruker APEX2'
_computing_data_reduction 'Bruker SAINT'
_computing_molecular_graphics 'Bruker SHELXTL'
_computing_publication_material 'Bruker SHELXTL'
_computing_structure_refinement 'SHELXL-97 (Sheldrick, 1997)'
_computing_structure_solution 'SHELXS-97 (Sheldrick, 1990)'
_diffrn_ambient_temperature 296(2)
_diffrn_measured_fraction_theta_full 1.000
_diffrn_measured_fraction_theta_max 1.000
_diffrn_measurement_device_type 'Bruker APEX-II CCD'
_diffrn_measurement_method 'phi and omega scans'
_diffrn_radiation_monochromator graphite
_diffrn_radiation_source 'fine-focus sealed tube'
_diffrn_radiation_type MoK\a
_diffrn_radiation_wavelength 0.71073
_diffrn_reflns_av_R_equivalents 0.1186
_diffrn_reflns_av_sigmaI/netI 0.0741
_diffrn_reflns_limit_h_max 33
_diffrn_reflns_limit_h_min -36
_diffrn_reflns_limit_k_max 36
_diffrn_reflns_limit_k_min -33
_diffrn_reflns_limit_l_max 42
_diffrn_reflns_limit_l_min -30
_diffrn_reflns_number 80324
_diffrn_reflns_theta_full 25.02
_diffrn_reflns_theta_max 25.02
_diffrn_reflns_theta_min 1.33
_exptl_absorpt_coefficient_mu 4.213
_exptl_absorpt_correction_T_max 0.481
_exptl_absorpt_correction_T_min 0.330
_exptl_absorpt_correction_type multi-scan
_exptl_absorpt_process_details sadabs
_exptl_crystal_colour brown
_exptl_crystal_density_diffrn 2.339
_exptl_crystal_density_method 'not measured'
_exptl_crystal_description prism
_exptl_crystal_F_000 23040
_exptl_crystal_size_max 0.37
_exptl_crystal_size_mid 0.23
_exptl_crystal_size_min 0.17
_refine_diff_density_max 3.008
_refine_diff_density_min -3.578
_refine_diff_density_rms 0.286
_refine_ls_abs_structure_details 'Flack H D (1983), Acta Cryst. A39, 876-881'
_refine_ls_abs_structure_Flack 0.02(2)
_refine_ls_extinction_method none
_refine_ls_goodness_of_fit_ref 1.057
_refine_ls_hydrogen_treatment constr
_refine_ls_matrix_type full
_refine_ls_number_parameters 1093
_refine_ls_number_reflns 12388
_refine_ls_number_restraints 1
_refine_ls_restrained_S_all 1.057
_refine_ls_R_factor_all 0.0768
_refine_ls_R_factor_gt 0.0600
_refine_ls_shift/su_max 0.001
_refine_ls_shift/su_mean 0.000
_refine_ls_structure_factor_coef Fsqd
_refine_ls_weighting_details 'calc w=1/[\s^2^(Fo^2^)+(0.1249P)^2^+158.7229P] where P=(Fo^2^+2Fc^2^)/3'
_refine_ls_weighting_scheme calc
_refine_ls_wR_factor_gt 0.1625
_refine_ls_wR_factor_ref 0.1790
_reflns_number_gt 10699
_reflns_number_total 12388
_reflns_threshold_expression >2sigma(I)
_cod_data_source_file c2dt30199g.txt
_cod_data_source_block compound2
_cod_depositor_comments
;
The following automatic conversions were performed:

'_symmetry_cell_setting' value 'Tetragonal' changed to 'tetragonal'
according to /home/saulius/struct/CIF-dictionaries/cif_core.dic
dictionary named 'cif_core.dic' version 2.4.1 from 2010-06-29.

Automatic conversion script
Id: cif_fix_values 1715 2011-07-08 13:25:40Z adriana 
;
_cod_original_sg_symbol_H-M I4(1)cd
_cod_database_code 7018979

loop_
_symmetry_equiv_pos_as_xyz
'x, y, z'
'-x+1/2, -y+1/2, z+1/2'
'-y, x+1/2, z+1/4'
'y+1/2, -x, z+3/4'
'x, -y, z+1/2'
'-x+1/2, y+1/2, z'
'-y, -x+1/2, z+3/4'
'y+1/2, x, z+1/4'
'x+1/2, y+1/2, z+1/2'
'-x+1, -y+1, z+1'
'-y+1/2, x+1, z+3/4'
'y+1, -x+1/2, z+5/4'
'x+1/2, -y+1/2, z+1'
'-x+1, y+1, z+1/2'
'-y+1/2, -x+1, z+5/4'
'y+1, x+1/2, z+3/4'

loop_
_atom_site_label
_atom_site_type_symbol
_atom_site_fract_x
_atom_site_fract_y
_atom_site_fract_z
_atom_site_U_iso_or_equiv
_atom_site_adp_type
_atom_site_occupancy
_atom_site_symmetry_multiplicity
_atom_site_calc_flag
_atom_site_refinement_flags
Co1 Co 0.07392(6) 0.08847(6) 0.11811(6) 0.0304(4) Uani 1 1 d .
Co2 Co 0.10673(5) 0.06287(5) 0.20334(5) 0.0243(4) Uani 1 1 d .
Co3 Co 0.11049(6) 0.09850(6) -0.08719(6) 0.0320(4) Uani 1 1 d .
Co4 Co 0.13445(6) -0.12087(6) -0.08627(6) 0.0342(5) Uani 1 1 d .
Co5 Co 0.20489(7) 0.23311(6) 0.00498(7) 0.0409(5) Uani 1 1 d .
Ge1 Ge 0.16182(4) 0.01773(4) 0.13044(4) 0.0217(3) Uani 1 1 d .
Ge2 Ge 0.20417(4) -0.07095(4) 0.13233(4) 0.0239(3) Uani 1 1 d .
Ge3 Ge 0.36185(4) 0.01941(4) -0.05792(4) 0.0206(3) Uani 1 1 d .
Ge4 Ge 0.33142(4) -0.07377(4) -0.05178(5) 0.0269(3) Uani 1 1 d .
V1 V 0.15128(6) -0.04609(6) 0.04898(7) 0.0211(4) Uani 1 1 d .
V2 V 0.14547(6) 0.05307(6) 0.04612(7) 0.0203(4) Uani 1 1 d .
V3 V 0.20718(7) 0.12195(6) 0.03047(6) 0.0197(4) Uani 1 1 d .
V4 V 0.30418(7) 0.12577(6) 0.02870(6) 0.0205(4) Uani 1 1 d .
V5 V 0.37274(6) 0.06556(6) 0.02235(6) 0.0193(4) Uani 1 1 d .
V6 V 0.37992(6) -0.03264(7) 0.03004(7) 0.0236(5) Uani 1 1 d .
V7 V 0.31521(7) -0.10874(6) 0.03572(7) 0.0272(5) Uani 1 1 d .
V8 V 0.22409(7) -0.11531(6) 0.04852(7) 0.0250(5) Uani 1 1 d .
V9 V 0.17369(6) 0.02903(6) -0.03130(6) 0.0186(4) Uani 1 1 d .
V10 V 0.25101(6) -0.00178(7) -0.07379(7) 0.0198(4) Uani 1 1 d .
V11 V 0.27981(6) 0.08711(6) -0.04604(6) 0.0174(4) Uani 1 1 d .
V12 V 0.22310(6) -0.08216(6) -0.02956(7) 0.0213(4) Uani 1 1 d .
V13 V 0.23366(7) 0.09711(6) 0.10911(6) 0.0223(4) Uani 1 1 d .
V14 V 0.27308(7) 0.01544(7) 0.14612(7) 0.0247(5) Uani 1 1 d .
V15 V 0.31113(7) -0.06655(7) 0.11013(7) 0.0253(5) Uani 1 1 d .
V16 V 0.34569(7) 0.04970(7) 0.10235(6) 0.0220(5) Uani 1 1 d .
N1 N 0.1132(4) 0.1446(4) 0.1109(4) 0.038(3) Uani 1 1 d .
H1A H 0.1167 0.1579 0.1334 0.045 Uiso 1 1 calc R
H1B H 0.1398 0.1364 0.1026 0.045 Uiso 1 1 calc R
N2 N 0.0282(5) 0.1301(5) 0.0892(5) 0.055(4) Uani 1 1 d .
H2A H 0.0254 0.1213 0.0651 0.066 Uiso 1 1 calc R
H2B H 0.0018 0.1282 0.1003 0.066 Uiso 1 1 calc R
N3 N 0.0367(5) 0.0324(4) 0.1078(4) 0.046(3) Uani 1 1 d .
H3A H 0.0555 0.0099 0.1103 0.056 Uiso 1 1 calc R
H3B H 0.0182 0.0304 0.1275 0.056 Uiso 1 1 calc R
N4 N 0.1573(4) 0.1108(4) 0.2050(4) 0.035(3) Uani 1 1 d .
H4A H 0.1620 0.1207 0.1814 0.042 Uiso 1 1 calc R
H4B H 0.1482 0.1335 0.2191 0.042 Uiso 1 1 calc R
N5 N 0.1588(4) 0.0255(4) 0.2311(4) 0.040(3) Uani 1 1 d .
H5A H 0.1477 0.0087 0.2497 0.048 Uiso 1 1 calc R
H5B H 0.1725 0.0081 0.2144 0.048 Uiso 1 1 calc R
N6 N 0.0615(4) 0.0098(4) 0.2122(4) 0.034(3) Uani 1 1 d .
H6A H 0.0654 -0.0097 0.1935 0.041 Uiso 1 1 calc R
H6B H 0.0689 -0.0036 0.2339 0.041 Uiso 1 1 calc R
N7 N 0.1048(6) 0.1304(6) -0.0355(6) 0.075(5) Uani 1 1 d .
H7A H 0.1191 0.1152 -0.0176 0.089 Uiso 1 1 calc R
H7B H 0.1170 0.1571 -0.0371 0.089 Uiso 1 1 calc R
N8 N 0.0434(6) 0.0863(7) -0.0784(6) 0.084(6) Uani 1 1 d .
H8A H 0.0271 0.1044 -0.0927 0.100 Uiso 1 1 calc R
H8B H 0.0369 0.0586 -0.0848 0.100 Uiso 1 1 calc R
N9 N 0.1775(6) 0.1137(6) -0.0999(6) 0.071(5) Uani 1 1 d .
H9A H 0.1820 0.1427 -0.0980 0.086 Uiso 1 1 calc R
H9B H 0.1953 0.1000 -0.0836 0.086 Uiso 1 1 calc R
N10 N 0.1131(7) 0.0702(7) -0.1414(6) 0.080(6) Uani 1 1 d .
H10A H 0.0976 0.0452 -0.1417 0.096 Uiso 1 1 calc R
H10B H 0.1014 0.0886 -0.1585 0.096 Uiso 1 1 calc R
N11 N 0.1047(4) -0.0980(5) -0.0377(4) 0.045(3) Uani 1 1 d .
H11A H 0.1247 -0.0859 -0.0222 0.054 Uiso 1 1 calc R
H11B H 0.0847 -0.0775 -0.0435 0.054 Uiso 1 1 calc R
N12 N 0.1239(5) -0.1813(4) -0.0606(4) 0.045(3) Uani 1 1 d .
H12A H 0.1015 -0.1951 -0.0719 0.054 Uiso 1 1 calc R
H12B H 0.1479 -0.1981 -0.0630 0.054 Uiso 1 1 calc R
N13 N 0.1474(5) -0.0623(4) -0.1127(4) 0.047(3) Uani 1 1 d .
H13A H 0.1229 -0.0459 -0.1134 0.056 Uiso 1 1 calc R
H13B H 0.1678 -0.0475 -0.0997 0.056 Uiso 1 1 calc R
N14 N 0.1674(4) -0.1465(5) -0.1324(4) 0.045(3) Uani 1 1 d .
H14A H 0.1857 -0.1679 -0.1249 0.053 Uiso 1 1 calc R
H14B H 0.1483 -0.1578 -0.1490 0.053 Uiso 1 1 calc R
N15 N 0.2234(5) 0.2946(4) -0.0227(5) 0.057(4) Uani 1 1 d .
H15A H 0.1995 0.3106 -0.0278 0.068 Uiso 1 1 calc R
H15B H 0.2410 0.3103 -0.0075 0.068 Uiso 1 1 calc R
N16 N 0.2450(5) 0.2088(4) -0.0382(4) 0.043(3) Uani 1 1 d .
H16A H 0.2622 0.1874 -0.0289 0.051 Uiso 1 1 calc R
H16B H 0.2283 0.1973 -0.0566 0.051 Uiso 1 1 calc R
N17 N 0.1707(7) 0.2543(6) 0.0530(5) 0.072(5) Uani 1 1 d .
H17A H 0.1559 0.2789 0.0473 0.086 Uiso 1 1 calc R
H17B H 0.1510 0.2338 0.0595 0.086 Uiso 1 1 calc R
N18 N 0.2573(5) 0.2389(5) 0.0445(4) 0.054(4) Uani 1 1 d .
H18A H 0.2766 0.2172 0.0406 0.065 Uiso 1 1 calc R
H18B H 0.2712 0.2645 0.0407 0.065 Uiso 1 1 calc R
O1 O 0.1538(3) 0.0052(3) 0.0830(3) 0.028(2) Uani 1 1 d .
O2 O 0.1495(3) 0.0018(3) 0.0138(3) 0.0238(18) Uani 1 1 d .
O3 O 0.1891(3) -0.0806(3) 0.0855(3) 0.027(2) Uani 1 1 d .
O4 O 0.1874(3) -0.0797(3) 0.0153(3) 0.024(2) Uani 1 1 d .
O5 O 0.1038(3) -0.0677(3) 0.0524(3) 0.035(2) Uani 1 1 d .
O6 O 0.1846(3) 0.0900(3) 0.0745(3) 0.0229(19) Uani 1 1 d .
O7 O 0.1743(3) 0.0786(3) 0.0034(3) 0.0229(19) Uani 1 1 d .
O8 O 0.0960(3) 0.0722(3) 0.0519(3) 0.038(2) Uani 1 1 d .
O9 O 0.2570(3) 0.1261(3) 0.0647(3) 0.0233(18) Uani 1 1 d .
O10 O 0.2535(3) 0.1189(3) -0.0049(3) 0.0225(19) Uani 1 1 d .
O11 O 0.1850(3) 0.1692(3) 0.0250(3) 0.035(2) Uani 1 1 d .
O12 O 0.3419(3) 0.0937(3) 0.0629(3) 0.0217(18) Uani 1 1 d .
O13 O 0.3292(3) 0.0884(3) -0.0105(3) 0.0236(19) Uani 1 1 d .
O14 O 0.3228(3) 0.1750(3) 0.0249(3) 0.033(2) Uani 1 1 d .
O15 O 0.3756(3) 0.0202(3) 0.0604(3) 0.0256(19) Uani 1 1 d .
O16 O 0.3714(3) 0.0123(3) -0.0090(3) 0.026(2) Uani 1 1 d .
O17 O 0.4194(3) 0.0896(3) 0.0132(3) 0.0245(19) Uani 1 1 d .
O18 O 0.3464(3) -0.0667(3) 0.0658(3) 0.028(2) Uani 1 1 d .
O19 O 0.3467(3) -0.0744(3) -0.0044(3) 0.033(2) Uani 1 1 d .
O20 O 0.4297(3) -0.0485(3) 0.0309(3) 0.036(2) Uani 1 1 d .
O21 O 0.2754(3) -0.1047(3) 0.0783(3) 0.027(2) Uani 1 1 d .
O22 O 0.2623(3) -0.1110(3) 0.0053(3) 0.028(2) Uani 1 1 d .
O23 O 0.3397(3) -0.1558(3) 0.0357(3) 0.041(3) Uani 1 1 d .
O24 O 0.2077(3) -0.1653(3) 0.0514(3) 0.041(3) Uani 1 1 d .
O25 O 0.2031(3) -0.0262(3) -0.0453(3) 0.0249(19) Uani 1 1 d .
O26 O 0.2277(3) 0.0514(3) -0.0533(3) 0.0219(18) Uani 1 1 d .
O27 O 0.1341(3) 0.0378(3) -0.0609(3) 0.037(2) Uani 1 1 d .
O28 O 0.2764(3) -0.0577(3) -0.0559(3) 0.028(2) Uani 1 1 d .
O29 O 0.3064(3) 0.0311(3) -0.0647(3) 0.025(2) Uani 1 1 d .
O30 O 0.2416(3) -0.0058(3) -0.1181(3) 0.036(2) Uani 1 1 d .
O31 O 0.2847(3) 0.1221(3) -0.0793(3) 0.027(2) Uani 1 1 d .
O32 O 0.2003(3) -0.1183(3) -0.0569(3) 0.031(2) Uani 1 1 d .
O33 O 0.2142(3) 0.0405(3) 0.1350(3) 0.027(2) Uani 1 1 d .
O34 O 0.2884(3) 0.0683(3) 0.1199(3) 0.026(2) Uani 1 1 d .
O35 O 0.2242(4) 0.1353(3) 0.1393(3) 0.039(2) Uani 1 1 d .
O36 O 0.2550(3) -0.0462(3) 0.1350(3) 0.0251(19) Uani 1 1 d .
O37 O 0.3242(3) -0.0067(3) 0.1203(3) 0.028(2) Uani 1 1 d .
O38 O 0.2819(3) 0.0208(3) 0.1909(3) 0.040(2) Uani 1 1 d .
O39 O 0.3378(3) -0.0955(3) 0.1403(3) 0.040(3) Uani 1 1 d .
O40 O 0.3763(4) 0.0744(4) 0.1354(4) 0.057(3) Uani 1 1 d .
O41 O 0.1660(3) -0.0347(3) 0.1532(3) 0.027(2) Uani 1 1 d .
O42 O 0.1201(3) 0.0479(3) 0.1481(3) 0.028(2) Uani 1 1 d .
O43 O 0.2046(3) -0.1192(3) 0.1596(3) 0.042(3) Uani 1 1 d .
O44 O 0.3644(3) -0.0352(3) -0.0757(3) 0.030(2) Uani 1 1 d .
O45 O 0.3983(3) 0.0554(3) -0.0763(3) 0.028(2) Uani 1 1 d .
O46 O 0.3398(3) -0.1245(3) -0.0727(4) 0.047(3) Uani 1 1 d .
O47 O 0.3858(5) 0.3858(5) 0.1323(5) 0.075(4) Uani 1 1 d .
H47C H 0.3779 0.3779 0.1129 0.00(3) Uiso 1 1 d R
H47D H 0.3705 0.3705 0.1333 0.00(3) Uiso 1 1 d R
O48 O 0.1466(5) 0.2317(5) -0.0308(5) 0.074(4) Uani 1 1 d .
H48C H 0.1240 0.2339 -0.0171 0.089 Uiso 1 1 d R
H48D H 0.1435 0.2486 -0.0497 0.089 Uiso 1 1 d R
O49 O 0.2861(17) 0.9411(13) 0.8225(10) 0.30(3) Uani 1 1 d .
H49C H 0.3027 0.9215 0.8318 0.364 Uiso 1 1 d R
H49D H 0.2741 0.9549 0.8406 0.364 Uiso 1 1 d R
O50 O 0.3303(17) 0.8723(13) 0.8483(10) 0.30(3) Uani 1 1 d .
H50C H 0.3286 0.8474 0.8379 0.364 Uiso 1 1 d R
H50D H 0.3300 0.8688 0.8721 0.364 Uiso 1 1 d R
O51 O 0.2632(4) 0.0036(4) 0.0370(4) 0.059(3) Uani 1 1 d .
H51A H 0.2811 -0.0172 0.0336 0.071 Uiso 1 1 d R
H51B H 0.2702 0.0162 0.0576 0.071 Uiso 1 1 d R
O52 O 0.4423(5) 0.9341(6) 0.8934(6) 0.094(6) Uani 1 1 d .
H52C H 0.4465 0.9069 0.8970 0.113 Uiso 1 1 d R
H52D H 0.4181 0.9411 0.9035 0.113 Uiso 1 1 d R
O53 O 0.0534(14) 0.9846(14) 0.9720(14) 0.26(2) Uani 1 1 d .
H53C H 0.0724 0.9818 0.9894 0.308 Uiso 1 1 d R
H53D H 0.0653 0.9989 0.9542 0.308 Uiso 1 1 d R
O54 O 0.0523(13) 0.9747(13) 0.8770(13) 0.228(17) Uani 1 1 d .
H54C H 0.0570 0.9473 0.8773 0.274 Uiso 1 1 d R
H54D H 0.0349 0.9804 0.8589 0.274 Uiso 1 1 d R
O55 O 0.4213(13) 0.8407(14) 0.9912(12) 0.226(18) Uani 1 1 d .
H55C H 0.3984 0.8458 1.0040 0.271 Uiso 1 1 d R
H55D H 0.4274 0.8137 0.9933 0.271 Uiso 1 1 d R
O56 O 0.0745(9) 0.2581(11) 0.0036(9) 0.172(12) Uani 1 1 d .
H56C H 0.0560 0.2380 -0.0008 0.00(3) Uiso 1 1 d R
H56D H 0.0668 0.2709 0.0238 0.00(3) Uiso 1 1 d R
O57 O 1.0000 1.0000 0.825(4) 0.50(8) Uani 1 2 d S
H57 H 0.9872 0.9814 0.8113 0.596 Uiso 1 1 d R
O58 O 0.112(3) 0.993(4) 0.311(3) 0.63(8) Uani 1 1 d .
H58C H 0.1087 1.0165 0.2983 0.751 Uiso 1 1 d R
H58D H 0.0955 0.9736 0.3019 0.751 Uiso 1 1 d R
O59 O 0.0042(11) 0.2127(9) 0.0159(12) 0.198(14) Uani 1 1 d .
H59C H -0.0064 0.2163 -0.0060 0.00(3) Uiso 1 1 d R
H59D H -0.0164 0.2151 0.0320 0.00(3) Uiso 1 1 d R
O60 O 0.0263(15) 0.2765(15) 0.0624(15) 0.27(2) Uani 1 1 d .
H60C H 0.0192 0.2554 0.0480 0.321 Uiso 1 1 d R
H60D H 0.0171 0.2709 0.0845 0.321 Uiso 1 1 d R
C1 C 0.0953(6) 0.1738(5) 0.0857(6) 0.049(4) Uani 1 1 d .
H1C H 0.1032 0.1655 0.0601 0.059 Uiso 1 1 calc R
H1D H 0.1069 0.2028 0.0904 0.059 Uiso 1 1 calc R
C2 C 0.0428(7) 0.1744(6) 0.0899(7) 0.065(5) Uani 1 1 d .
H2C H 0.0346 0.1881 0.1135 0.078 Uiso 1 1 calc R
H2D H 0.0298 0.1907 0.0694 0.078 Uiso 1 1 calc R
C3 C 0.0126(8) 0.0227(8) 0.0773(6) 0.075(7) Uani 1 1 d .
H3C H 0.0317 0.0233 0.0554 0.090 Uiso 1 1 calc R
H3D H -0.0088 0.0458 0.0740 0.090 Uiso 1 1 calc R
C4 C 0.1985(5) 0.0944(5) 0.2204(5) 0.045(4) Uani 1 1 d .
H4C H 0.2138 0.1178 0.2332 0.053 Uiso 1 1 calc R
H4D H 0.2170 0.0839 0.2000 0.053 Uiso 1 1 calc R
C5 C 0.1896(6) 0.0587(6) 0.2469(5) 0.047(4) Uani 1 1 d .
H5C H 0.1773 0.0708 0.2698 0.057 Uiso 1 1 calc R
H5D H 0.2169 0.0445 0.2534 0.057 Uiso 1 1 calc R
C6 C 0.0153(4) 0.0200(4) 0.2140(5) 0.030(3) Uani 1 1 d .
H6C H 0.0079 0.0384 0.1926 0.036 Uiso 1 1 calc R
H6D H 0.0099 0.0369 0.2367 0.036 Uiso 1 1 calc R
C7 C 0.0586(10) 0.1346(11) -0.0249(9) 0.102(9) Uani 1 1 d .
H7C H 0.0461 0.1603 -0.0367 0.122 Uiso 1 1 calc R
H7D H 0.0560 0.1377 0.0022 0.122 Uiso 1 1 calc R
C8 C 0.0343(9) 0.0938(9) -0.0381(9) 0.090(8) Uani 1 1 d .
H8C H 0.0438 0.0687 -0.0235 0.108 Uiso 1 1 calc R
H8D H 0.0032 0.0975 -0.0342 0.108 Uiso 1 1 calc R
C9 C 0.1867(7) 0.0992(8) -0.1383(7) 0.072(6) Uani 1 1 d .
H9C H 0.2172 0.0907 -0.1399 0.087 Uiso 1 1 calc R
H9D H 0.1822 0.1235 -0.1555 0.087 Uiso 1 1 calc R
C10 C 0.1587(9) 0.0612(9) -0.1509(8) 0.088(8) Uani 1 1 d .
H10C H 0.1616 0.0571 -0.1779 0.106 Uiso 1 1 calc R
H10D H 0.1682 0.0347 -0.1384 0.106 Uiso 1 1 calc R
C11 C 0.0828(6) -0.1369(7) -0.0183(6) 0.058(5) Uani 1 1 d .
H11C H 0.0761 -0.1298 0.0077 0.070 Uiso 1 1 calc R
H11D H 0.0557 -0.1442 -0.0311 0.070 Uiso 1 1 calc R
C12 C 0.1140(6) -0.1748(6) -0.0201(6) 0.054(5) Uani 1 1 d .
H12C H 0.1405 -0.1683 -0.0061 0.064 Uiso 1 1 calc R
H12D H 0.1008 -0.2008 -0.0095 0.064 Uiso 1 1 calc R
C13 C 0.1621(6) -0.0700(6) -0.1494(5) 0.051(5) Uani 1 1 d .
H13C H 0.1773 -0.0443 -0.1587 0.062 Uiso 1 1 calc R
H13D H 0.1373 -0.0754 -0.1658 0.062 Uiso 1 1 calc R
C14 C 0.1931(5) -0.1095(6) -0.1505(5) 0.047(4) Uani 1 1 d .
H14C H 0.2009 -0.1167 -0.1763 0.056 Uiso 1 1 calc R
H14D H 0.2196 -0.1035 -0.1364 0.056 Uiso 1 1 calc R
C15 C 0.2460(7) 0.2838(5) -0.0574(6) 0.056(5) Uani 1 1 d .
H15C H 0.2652 0.3077 -0.0642 0.068 Uiso 1 1 calc R
H15D H 0.2248 0.2802 -0.0775 0.068 Uiso 1 1 calc R
C16 C 0.2722(6) 0.2432(6) -0.0539(6) 0.058(5) Uani 1 1 d .
H16C H 0.2829 0.2345 -0.0785 0.069 Uiso 1 1 calc R
H16D H 0.2971 0.2483 -0.0376 0.069 Uiso 1 1 calc R
C17 C 0.1995(8) 0.2631(7) 0.0855(7) 0.074(6) Uani 1 1 d .
H17C H 0.1843 0.2556 0.1087 0.088 Uiso 1 1 calc R
H17D H 0.2064 0.2940 0.0863 0.088 Uiso 1 1 calc R
C18 C 0.2414(8) 0.2370(7) 0.0830(6) 0.068(6) Uani 1 1 d .
H18C H 0.2630 0.2491 0.1001 0.082 Uiso 1 1 calc R
H18D H 0.2360 0.2069 0.0902 0.082 Uiso 1 1 calc R

loop_
_atom_site_aniso_label
_atom_site_aniso_U_11
_atom_site_aniso_U_22
_atom_site_aniso_U_33
_atom_site_aniso_U_23
_atom_site_aniso_U_13
_atom_site_aniso_U_12
Co1 0.0293(9) 0.0260(9) 0.0358(11) 0.0052(8) -0.0054(8) -0.0018(7)
Co2 0.0230(8) 0.0235(8) 0.0266(10) -0.0001(7) -0.0032(7) -0.0010(7)
Co3 0.0242(9) 0.0347(10) 0.0373(12) 0.0102(9) -0.0070(8) 0.0016(7)
Co4 0.0326(10) 0.0345(10) 0.0356(12) -0.0101(9) -0.0084(9) -0.0042(8)
Co5 0.0556(13) 0.0208(9) 0.0464(14) 0.0021(9) 0.0208(11) 0.0055(8)
Ge1 0.0244(6) 0.0187(6) 0.0219(7) 0.0007(5) -0.0003(5) -0.0022(5)
Ge2 0.0246(6) 0.0184(6) 0.0287(8) 0.0064(5) -0.0064(6) -0.0041(5)
Ge3 0.0160(6) 0.0202(6) 0.0258(7) -0.0046(5) -0.0020(5) 0.0019(4)
Ge4 0.0209(6) 0.0188(6) 0.0410(9) -0.0099(6) -0.0053(6) 0.0050(5)
V1 0.0213(10) 0.0160(9) 0.0260(12) -0.0005(8) -0.0053(9) -0.0023(8)
V2 0.0196(10) 0.0169(9) 0.0245(12) 0.0015(9) 0.0013(9) 0.0003(8)
V3 0.0244(10) 0.0133(9) 0.0215(12) -0.0001(8) 0.0040(9) 0.0001(8)
V4 0.0256(10) 0.0151(9) 0.0209(11) -0.0001(8) -0.0010(9) -0.0044(8)
V5 0.0188(10) 0.0163(9) 0.0228(12) -0.0006(8) -0.0047(8) -0.0017(7)
V6 0.0178(10) 0.0165(9) 0.0364(14) 0.0016(9) -0.0094(9) 0.0012(7)
V7 0.0233(11) 0.0140(10) 0.0445(15) 0.0001(9) -0.0119(10) 0.0015(8)
V8 0.0259(11) 0.0115(9) 0.0377(14) 0.0004(9) -0.0075(10) -0.0012(8)
V9 0.0174(9) 0.0159(9) 0.0224(11) 0.0007(8) -0.0037(8) 0.0020(7)
V10 0.0166(9) 0.0205(10) 0.0224(11) -0.0036(8) -0.0036(8) 0.0010(8)
V11 0.0148(9) 0.0171(9) 0.0204(11) -0.0010(8) -0.0019(8) 0.0010(7)
V12 0.0194(10) 0.0155(9) 0.0291(12) -0.0063(9) -0.0059(9) -0.0002(7)
V13 0.0285(11) 0.0179(10) 0.0205(12) -0.0015(8) 0.0024(9) -0.0039(8)
V14 0.0286(11) 0.0220(10) 0.0235(12) 0.0028(9) -0.0077(9) -0.0066(9)
V15 0.0235(10) 0.0171(10) 0.0354(14) 0.0073(9) -0.0102(9) -0.0017(8)
V16 0.0238(10) 0.0215(10) 0.0206(11) 0.0017(9) -0.0060(9) -0.0087(8)
N1 0.045(7) 0.033(6) 0.035(8) -0.001(6) 0.005(6) -0.006(5)
N2 0.062(9) 0.055(9) 0.049(10) 0.016(7) -0.004(8) 0.008(7)
N3 0.049(8) 0.043(7) 0.047(9) -0.002(7) -0.012(7) -0.006(6)
N4 0.035(6) 0.039(7) 0.032(7) -0.009(6) 0.009(5) -0.006(5)
N5 0.038(7) 0.044(7) 0.037(8) 0.004(6) -0.007(6) 0.007(6)
N6 0.030(6) 0.037(6) 0.034(7) 0.003(5) -0.003(5) 0.001(5)
N7 0.085(13) 0.072(11) 0.067(13) 0.001(10) -0.012(10) 0.027(10)
N8 0.072(12) 0.093(14) 0.086(16) 0.032(12) -0.008(11) 0.013(10)
N9 0.059(10) 0.078(12) 0.077(14) 0.020(10) -0.020(9) 0.005(9)
N10 0.090(14) 0.081(13) 0.070(14) 0.018(11) -0.008(11) 0.028(10)
N11 0.038(7) 0.051(8) 0.045(9) -0.017(7) -0.011(6) -0.003(6)
N12 0.045(7) 0.048(8) 0.042(9) -0.004(6) -0.012(6) -0.010(6)
N13 0.044(7) 0.045(7) 0.051(10) -0.010(7) -0.015(7) -0.012(6)
N14 0.045(7) 0.050(8) 0.039(8) -0.011(6) -0.011(6) 0.000(6)
N15 0.071(10) 0.034(7) 0.066(11) 0.004(7) 0.023(9) 0.004(7)
N16 0.053(8) 0.030(6) 0.045(8) 0.001(6) 0.014(7) 0.007(6)
N17 0.093(13) 0.052(10) 0.070(13) 0.003(9) 0.029(11) 0.008(9)
N18 0.077(11) 0.038(7) 0.047(9) -0.003(7) -0.003(8) 0.005(7)
O1 0.035(5) 0.021(4) 0.027(5) -0.003(4) -0.003(4) -0.002(4)
O2 0.026(4) 0.020(4) 0.025(5) 0.001(4) 0.000(4) 0.002(3)
O3 0.026(5) 0.023(4) 0.032(6) 0.001(4) -0.011(4) 0.003(4)
O4 0.020(4) 0.018(4) 0.035(6) -0.002(4) -0.005(4) 0.007(3)
O5 0.019(5) 0.036(5) 0.051(7) 0.000(5) -0.004(4) -0.005(4)
O6 0.028(4) 0.017(4) 0.024(5) -0.003(3) 0.004(4) -0.001(3)
O7 0.023(4) 0.017(4) 0.029(5) 0.001(4) 0.001(4) -0.001(3)
O8 0.030(5) 0.038(6) 0.046(7) 0.002(5) 0.008(5) 0.005(4)
O9 0.025(4) 0.024(4) 0.021(5) -0.003(4) -0.001(4) -0.006(4)
O10 0.019(4) 0.017(4) 0.031(5) -0.002(4) 0.000(4) -0.004(3)
O11 0.046(6) 0.018(4) 0.041(6) -0.001(4) 0.015(5) 0.001(4)
O12 0.027(4) 0.016(4) 0.023(5) 0.001(3) -0.003(4) -0.005(3)
O13 0.019(4) 0.027(4) 0.026(5) 0.001(4) -0.003(4) 0.002(3)
O14 0.048(6) 0.023(4) 0.028(5) 0.005(4) -0.005(5) -0.012(4)
O15 0.026(4) 0.021(4) 0.030(5) 0.000(4) -0.008(4) -0.001(3)
O16 0.025(4) 0.022(4) 0.032(6) 0.000(4) -0.002(4) -0.003(3)
O17 0.017(4) 0.022(4) 0.034(6) -0.002(4) -0.002(4) -0.002(3)
O18 0.027(5) 0.018(4) 0.038(6) 0.001(4) -0.011(4) -0.005(3)
O19 0.030(5) 0.028(5) 0.040(6) 0.000(4) -0.007(4) -0.002(4)
O20 0.022(5) 0.031(5) 0.055(7) 0.007(5) -0.008(4) 0.002(4)
O21 0.024(4) 0.020(4) 0.036(6) 0.005(4) -0.011(4) -0.005(3)
O22 0.025(4) 0.024(4) 0.036(6) -0.007(4) -0.008(4) 0.002(3)
O23 0.040(6) 0.016(4) 0.068(8) 0.006(5) -0.015(5) 0.009(4)
O24 0.049(6) 0.017(4) 0.056(8) -0.004(5) -0.010(5) -0.007(4)
O25 0.023(4) 0.021(4) 0.031(5) -0.005(4) -0.001(4) -0.002(3)
O26 0.018(4) 0.021(4) 0.027(5) -0.001(4) -0.004(4) -0.002(3)
O27 0.033(5) 0.038(5) 0.041(6) 0.013(5) -0.004(5) -0.001(4)
O28 0.022(4) 0.023(4) 0.038(6) -0.004(4) -0.003(4) 0.003(3)
O29 0.020(4) 0.025(4) 0.030(5) -0.002(4) -0.002(4) 0.002(3)
O30 0.032(5) 0.043(6) 0.032(6) -0.011(5) -0.002(5) -0.005(4)
O31 0.030(5) 0.024(4) 0.028(5) 0.003(4) 0.003(4) 0.006(4)
O32 0.025(4) 0.032(5) 0.034(6) -0.010(4) -0.009(4) -0.006(4)
O33 0.027(5) 0.025(4) 0.030(5) 0.002(4) -0.004(4) -0.006(4)
O34 0.028(5) 0.024(4) 0.027(5) 0.002(4) 0.001(4) -0.005(3)
O35 0.056(6) 0.030(5) 0.030(6) 0.001(4) 0.007(5) -0.011(5)
O36 0.025(4) 0.018(4) 0.032(5) 0.003(4) -0.009(4) -0.006(3)
O37 0.028(4) 0.025(5) 0.031(6) 0.002(4) -0.007(4) -0.005(4)
O38 0.042(6) 0.047(6) 0.030(6) 0.006(5) -0.011(5) -0.008(5)
O39 0.032(5) 0.036(5) 0.052(7) 0.015(5) -0.008(5) 0.003(4)
O40 0.066(8) 0.045(7) 0.060(9) -0.010(6) -0.007(7) 0.005(6)
O41 0.028(5) 0.020(4) 0.032(6) 0.007(4) 0.000(4) 0.001(4)
O42 0.031(5) 0.026(5) 0.028(5) -0.003(4) 0.002(4) 0.003(4)
O43 0.033(5) 0.034(5) 0.058(8) 0.014(5) -0.006(5) -0.005(4)
O44 0.023(4) 0.025(5) 0.041(6) -0.009(4) 0.000(4) 0.004(4)
O45 0.025(4) 0.031(5) 0.027(5) -0.005(4) -0.002(4) -0.007(4)
O46 0.036(6) 0.029(5) 0.076(9) -0.018(5) -0.003(6) 0.009(4)
O47 0.082(10) 0.069(9) 0.075(12) -0.012(9) -0.009(9) 0.000(9)
O48 0.066(9) 0.072(9) 0.084(11) 0.041(9) -0.002(8) 0.001(7)
O49 0.50(8) 0.25(4) 0.15(3) -0.08(3) -0.07(4) 0.25(5)
O50 0.52(8) 0.25(4) 0.14(3) -0.08(3) -0.09(4) 0.28(5)
O51 0.057(7) 0.057(7) 0.062(9) 0.003(7) -0.008(7) 0.006(6)
O52 0.068(10) 0.098(12) 0.116(16) -0.032(11) 0.020(10) 0.000(8)
O53 0.25(5) 0.25(5) 0.26(5) 0.01(4) 0.00(4) 0.00(4)
O54 0.22(4) 0.22(4) 0.24(5) 0.02(3) 0.00(3) 0.01(3)
O55 0.21(4) 0.24(4) 0.23(4) 0.00(3) 0.00(3) 0.01(3)
O56 0.17(3) 0.17(3) 0.17(3) -0.03(2) -0.01(2) 0.02(2)
O57 0.50(17) 0.50(17) 0.5(2) 0.000 0.000 0.00(14)
O58 0.63(17) 0.63(18) 0.6(2) 0.01(15) 0.00(15) 0.00(15)
O59 0.20(3) 0.21(3) 0.19(4) 0.00(3) 0.00(3) 0.01(3)
O60 0.27(5) 0.27(5) 0.27(6) 0.00(4) 0.00(4) 0.01(4)
C1 0.061(11) 0.035(8) 0.052(11) 0.009(8) 0.021(9) 0.002(8)
C2 0.085(15) 0.053(11) 0.057(13) 0.012(10) 0.006(11) 0.022(10)
C3 0.075(14) 0.093(17) 0.056(14) 0.019(12) 0.001(11) -0.031(12)
C4 0.039(8) 0.047(9) 0.048(11) -0.007(8) -0.009(7) -0.006(7)
C5 0.041(9) 0.062(11) 0.039(10) -0.001(8) -0.007(7) -0.002(8)
C6 0.029(7) 0.019(6) 0.042(9) -0.003(6) 0.000(6) 0.001(5)
C7 0.11(2) 0.12(2) 0.08(2) 0.006(18) 0.014(17) 0.017(18)
C8 0.078(16) 0.098(19) 0.09(2) 0.016(16) 0.025(15) 0.007(14)
C9 0.060(12) 0.084(16) 0.074(17) 0.022(13) 0.012(12) 0.016(11)
C10 0.089(18) 0.101(19) 0.075(18) 0.016(15) 0.003(14) 0.023(15)
C11 0.056(11) 0.065(12) 0.054(12) -0.003(10) 0.001(9) -0.013(9)
C12 0.049(10) 0.059(11) 0.053(12) -0.008(9) -0.005(9) -0.014(8)
C13 0.049(10) 0.057(11) 0.047(11) 0.004(9) -0.015(8) -0.021(8)
C14 0.043(9) 0.053(10) 0.044(10) -0.002(8) -0.005(7) -0.019(7)
C15 0.072(12) 0.034(8) 0.063(12) 0.010(8) 0.022(10) 0.003(8)
C16 0.065(11) 0.044(9) 0.064(13) 0.003(9) 0.015(10) -0.005(8)
C17 0.101(17) 0.057(12) 0.063(15) 0.002(11) 0.023(13) 0.013(12)
C18 0.091(16) 0.057(12) 0.057(13) 0.000(10) 0.012(12) -0.008(11)

loop_
_atom_type_symbol
_atom_type_description
_atom_type_scat_dispersion_real
_atom_type_scat_dispersion_imag
_atom_type_scat_source
C C 0.0033 0.0016 'International Tables Vol C Tables 4.2.6.8 and 6.1.1.4'
H H 0.0000 0.0000 'International Tables Vol C Tables 4.2.6.8 and 6.1.1.4'
O O 0.0106 0.0060 'International Tables Vol C Tables 4.2.6.8 and 6.1.1.4'
N N 0.0061 0.0033 'International Tables Vol C Tables 4.2.6.8 and 6.1.1.4'
Na Na 0.0362 0.0249 'International Tables Vol C Tables 4.2.6.8 and 6.1.1.4'
V V 0.3005 0.5294 'International Tables Vol C Tables 4.2.6.8 and 6.1.1.4'
Ge Ge 0.1547 1.8001 'International Tables Vol C Tables 4.2.6.8 and 6.1.1.4'
Co Co 0.3494 0.9721 'International Tables Vol C Tables 4.2.6.8 and 6.1.1.4'

loop_
_geom_angle_atom_site_label_1
_geom_angle_atom_site_label_2
_geom_angle_atom_site_label_3
_geom_angle
_geom_angle_site_symmetry_1
_geom_angle_site_symmetry_3
O45 Co1 N3 100.2(5) 12_454 .
O45 Co1 N1 96.3(5) 12_454 .
N3 Co1 N1 163.0(6) . .
O45 Co1 N2 99.0(5) 12_454 .
N3 Co1 N2 92.8(6) . .
N1 Co1 N2 80.3(6) . .
O45 Co1 O42 80.0(3) 12_454 .
N3 Co1 O42 88.2(5) . .
N1 Co1 O42 98.9(4) . .
N2 Co1 O42 178.7(5) . .
O42 Co2 N4 92.0(4) . .
O42 Co2 N6 95.6(4) . .
N4 Co2 N6 168.4(5) . .
O42 Co2 N5 99.6(5) . .
N4 Co2 N5 79.6(5) . .
N6 Co2 N5 90.5(5) . .
O42 Co2 O45 79.1(4) . 12_454
N4 Co2 O45 99.0(4) . 12_454
N6 Co2 O45 91.0(4) . 12_454
N5 Co2 O45 178.1(5) . 12_454
O42 Co2 O17 177.7(3) . 12_454
N4 Co2 O17 88.7(4) . 12_454
N6 Co2 O17 84.0(4) . 12_454
N5 Co2 O17 82.6(4) . 12_454
O45 Co2 O17 98.7(3) 12_454 12_454
N7 Co3 N10 175.4(7) . .
N7 Co3 N8 82.7(9) . .
N10 Co3 N8 95.6(9) . .
N7 Co3 N9 99.4(8) . .
N10 Co3 N9 82.0(8) . .
N8 Co3 N9 175.6(7) . .
N7 Co3 O39 83.3(6) . 7_554
N10 Co3 O39 92.5(6) . 7_554
N8 Co3 O39 90.4(6) . 7_554
N9 Co3 O39 86.0(6) . 7_554
N7 Co3 O27 92.9(6) . .
N10 Co3 O27 91.5(6) . .
N8 Co3 O27 96.2(6) . .
N9 Co3 O27 87.6(5) . .
O39 Co3 O27 171.9(4) 7_554 .
N13 Co4 N11 99.7(6) . .
N13 Co4 N14 82.9(6) . .
N11 Co4 N14 175.7(6) . .
N13 Co4 N12 177.4(6) . .
N11 Co4 N12 82.5(6) . .
N14 Co4 N12 94.8(6) . .
N13 Co4 O40 89.2(5) . 16_444
N11 Co4 O40 91.6(5) . 16_444
N14 Co4 O40 91.9(5) . 16_444
N12 Co4 O40 92.1(5) . 16_444
N13 Co4 O32 90.5(5) . .
N11 Co4 O32 89.8(4) . .
N14 Co4 O32 86.7(5) . .
N12 Co4 O32 88.1(4) . .
O40 Co4 O32 178.6(5) 16_444 .
N16 Co5 N17 172.7(7) . .
N16 Co5 N18 93.9(6) . .
N17 Co5 N18 79.5(7) . .
N16 Co5 O11 94.7(4) . .
N17 Co5 O11 82.8(5) . .
N18 Co5 O11 94.1(5) . .
N16 Co5 O48 92.7(6) . .
N17 Co5 O48 94.0(8) . .
N18 Co5 O48 173.3(6) . .
O11 Co5 O48 86.8(5) . .
N16 Co5 N15 80.0(5) . .
N17 Co5 N15 103.1(6) . .
N18 Co5 N15 91.5(6) . .
O11 Co5 N15 172.5(6) . .
O48 Co5 N15 88.2(6) . .
O42 Ge1 O1 111.7(4) . .
O42 Ge1 O33 116.0(4) . .
O1 Ge1 O33 107.7(4) . .
O42 Ge1 O41 111.9(4) . .
O1 Ge1 O41 104.3(4) . .
O33 Ge1 O41 104.4(4) . .
O36 Ge2 O3 111.3(4) . .
O36 Ge2 O43 109.2(4) . .
O3 Ge2 O43 112.3(5) . .
O36 Ge2 O41 107.2(4) . .
O3 Ge2 O41 109.1(4) . .
O43 Ge2 O41 107.5(5) . .
O45 Ge3 O29 116.8(4) . .
O45 Ge3 O16 110.4(4) . .
O29 Ge3 O16 108.6(4) . .
O45 Ge3 O44 116.3(4) . .
O29 Ge3 O44 100.6(4) . .
O16 Ge3 O44 102.8(4) . .
O46 Ge4 O19 111.2(5) . .
O46 Ge4 O28 110.8(5) . .
O19 Ge4 O28 109.9(5) . .
O46 Ge4 O44 108.0(5) . .
O19 Ge4 O44 108.4(4) . .
O28 Ge4 O44 108.6(4) . .
O5 V1 O4 110.3(5) . .
O5 V1 O2 109.7(5) . .
O4 V1 O2 91.3(4) . .
O5 V1 O1 108.5(5) . .
O4 V1 O1 141.1(4) . .
O2 V1 O1 77.9(4) . .
O5 V1 O3 104.7(5) . .
O4 V1 O3 77.9(4) . .
O2 V1 O3 145.5(4) . .
O1 V1 O3 90.1(4) . .
O5 V1 V2 111.2(4) . .
O4 V1 V2 123.1(3) . .
O2 V1 V2 38.4(3) . .
O1 V1 V2 39.8(3) . .
O3 V1 V2 124.9(3) . .
O5 V1 V8 112.0(4) . .
O4 V1 V8 38.0(3) . .
O2 V1 V8 122.8(3) . .
O1 V1 V8 121.4(3) . .
O3 V1 V8 39.9(3) . .
V2 V1 V8 136.86(9) . .
O8 V2 O7 112.3(5) . .
O8 V2 O6 107.4(5) . .
O7 V2 O6 83.5(4) . .
O8 V2 O2 114.9(5) . .
O7 V2 O2 80.5(4) . .
O6 V2 O2 137.7(4) . .
O8 V2 O1 107.6(5) . .
O7 V2 O1 139.7(4) . .
O6 V2 O1 90.5(4) . .
O2 V2 O1 77.4(4) . .
O8 V2 V3 111.6(4) . .
O7 V2 V3 41.4(3) . .
O6 V2 V3 42.7(3) . .
O2 V2 V3 115.8(3) . .
O1 V2 V3 125.7(3) . .
O8 V2 V9 118.3(4) . .
O7 V2 V9 40.3(3) . .
O6 V2 V9 116.5(3) . .
O2 V2 V9 40.4(3) . .
O1 V2 V9 112.9(3) . .
V3 V2 V9 79.22(8) . .
O8 V2 V1 114.0(4) . .
O7 V2 V1 113.9(3) . .
O6 V2 V1 122.1(3) . .
O2 V2 V1 37.9(3) . .
O1 V2 V1 39.8(3) . .
V3 V2 V1 134.22(9) . .
V9 V2 V1 76.49(8) . .
O11 V3 O10 106.2(4) . .
O11 V3 O7 109.9(5) . .
O10 V3 O7 91.5(4) . .
O11 V3 O9 110.3(5) . .
O10 V3 O9 80.2(4) . .
O7 V3 O9 139.8(4) . .
O11 V3 O6 113.3(4) . .
O10 V3 O6 139.8(4) . .
O7 V3 O6 82.4(4) . .
O9 V3 O6 79.3(4) . .
O11 V3 V2 113.8(4) . .
O10 V3 V2 125.5(3) . .
O7 V3 V2 41.3(3) . .
O9 V3 V2 116.1(3) . .
O6 V3 V2 41.7(3) . .
O11 V3 V4 112.5(4) . .
O10 V3 V4 40.6(3) . .
O7 V3 V4 122.6(3) . .
O9 V3 V4 39.6(3) . .
O6 V3 V4 112.8(3) . .
V2 V3 V4 133.39(9) . .
O11 V3 V13 117.0(4) . .
O10 V3 V13 113.6(3) . .
O7 V3 V13 115.5(3) . .
O9 V3 V13 39.5(3) . .
O6 V3 V13 39.9(3) . .
V2 V3 V13 79.22(8) . .
V4 V3 V13 76.10(8) . .
O14 V4 O9 108.4(5) . .
O14 V4 O12 108.3(4) . .
O9 V4 O12 91.9(4) . .
O14 V4 O13 110.3(5) . .
O9 V4 O13 140.0(4) . .
O12 V4 O13 85.1(4) . .
O14 V4 O10 109.1(4) . .
O9 V4 O10 79.1(4) . .
O12 V4 O10 142.5(3) . .
O13 V4 O10 79.5(4) . .
O14 V4 V5 110.0(4) . .
O9 V4 V5 128.1(3) . .
O12 V4 V5 43.3(3) . .
O13 V4 V5 42.6(3) . .
O10 V4 V5 118.2(3) . .
O14 V4 V3 113.0(4) . .
O9 V4 V3 40.3(3) . .
O12 V4 V3 124.1(3) . .
O13 V4 V3 112.6(3) . .
O10 V4 V3 38.8(3) . .
V5 V4 V3 136.39(9) . .
O14 V4 V11 112.5(4) . .
O9 V4 V11 113.6(3) . .
O12 V4 V11 120.0(3) . .
O13 V4 V11 40.4(3) . .
O10 V4 V11 39.3(3) . .
V5 V4 V11 81.69(8) . .
V3 V4 V11 75.78(7) . .
O17 V5 O13 108.9(4) . .
O17 V5 O12 112.0(4) . .
O13 V5 O12 87.1(4) . .
O17 V5 O15 114.8(4) . .
O13 V5 O15 136.1(4) . .
O12 V5 O15 79.8(4) . .
O17 V5 O16 106.2(4) . .
O13 V5 O16 86.8(4) . .
O12 V5 O16 141.2(4) . .
O15 V5 O16 78.5(4) . .
O17 V5 V4 111.9(3) . .
O13 V5 V4 44.2(3) . .
O12 V5 V4 43.8(3) . .
O15 V5 V4 116.7(3) . .
O16 V5 V4 124.9(3) . .
O17 V5 V16 120.1(4) . .
O13 V5 V16 116.4(3) . .
O12 V5 V16 39.5(3) . .
O15 V5 V16 40.3(3) . .
O16 V5 V16 113.1(3) . .
V4 V5 V16 79.83(8) . .
O17 V5 V6 113.6(3) . .
O13 V5 V6 118.1(3) . .
O12 V5 V6 114.4(3) . .
O15 V5 V6 38.9(3) . .
O16 V5 V6 39.8(3) . .
V4 V5 V6 134.46(9) . .
V16 V5 V6 76.92(8) . .
O20 V6 O18 109.2(5) . .
O20 V6 O15 107.9(5) . .
O18 V6 O15 92.9(4) . .
O20 V6 O16 110.7(5) . .
O18 V6 O16 140.0(4) . .
O15 V6 O16 78.4(4) . .
O20 V6 O19 107.2(5) . .
O18 V6 O19 77.8(4) . .
O15 V6 O19 144.8(4) . .
O16 V6 O19 87.2(4) . .
O20 V6 V5 111.9(4) . .
O18 V6 V5 123.8(3) . .
O15 V6 V5 38.7(3) . .
O16 V6 V5 39.9(3) . .
O19 V6 V5 122.2(3) . .
O20 V6 V7 112.5(4) . .
O18 V6 V7 37.3(3) . .
O15 V6 V7 123.5(3) . .
O16 V6 V7 119.4(3) . .
O19 V6 V7 40.6(3) . .
V5 V6 V7 135.57(9) . .
O23 V7 O18 111.3(5) . .
O23 V7 O21 110.3(5) . .
O18 V7 O21 80.8(4) . .
O23 V7 O22 110.7(5) . .
O18 V7 O22 138.0(4) . .
O21 V7 O22 84.8(4) . .
O23 V7 O19 104.0(5) . .
O18 V7 O19 78.6(4) . .
O21 V7 O19 144.6(4) . .
O22 V7 O19 91.5(4) . .
O23 V7 V8 113.1(4) . .
O18 V7 V8 116.6(3) . .
O21 V7 V8 42.5(3) . .
O22 V7 V8 42.9(3) . .
O19 V7 V8 128.4(3) . .
O23 V7 V15 114.2(4) . .
O18 V7 V15 39.7(3) . .
O21 V7 V15 41.3(3) . .
O22 V7 V15 118.5(3) . .
O19 V7 V15 115.1(3) . .
V8 V7 V15 81.13(9) . .
O23 V7 V6 112.0(4) . .
O18 V7 V6 37.5(3) . .
O21 V7 V6 114.1(3) . .
O22 V7 V6 121.9(3) . .
O19 V7 V6 41.1(3) . .
V8 V7 V6 134.50(9) . .
V15 V7 V6 75.66(8) . .
O24 V8 O21 112.4(5) . .
O24 V8 O22 107.7(5) . .
O21 V8 O22 85.8(4) . .
O24 V8 O4 112.8(5) . .
O21 V8 O4 134.9(4) . .
O22 V8 O4 80.5(4) . .
O24 V8 O3 107.2(5) . .
O21 V8 O3 89.3(4) . .
O22 V8 O3 143.9(4) . .
O4 V8 O3 77.9(4) . .
O24 V8 V7 112.6(4) . .
O21 V8 V7 43.1(3) . .
O22 V8 V7 43.2(3) . .
O4 V8 V7 115.4(3) . .
O3 V8 V7 126.5(3) . .
O24 V8 V12 112.5(4) . .
O21 V8 V12 117.7(3) . .
O22 V8 V12 40.4(3) . .
O4 V8 V12 40.4(3) . .
O3 V8 V12 115.3(3) . .
V7 V8 V12 80.53(9) . .
O24 V8 V1 115.3(4) . .
O21 V8 V1 118.3(3) . .
O22 V8 V1 113.4(3) . .
O4 V8 V1 37.2(3) . .
O3 V8 V1 40.7(3) . .
V7 V8 V1 131.72(9) . .
V12 V8 V1 76.13(8) . .
O27 V9 O2 108.5(5) . .
O27 V9 O26 108.4(5) . .
O2 V9 O26 143.0(4) . .
O27 V9 O7 106.6(5) . .
O2 V9 O7 79.6(4) . .
O26 V9 O7 88.3(4) . .
O27 V9 O25 108.5(5) . .
O2 V9 O25 90.8(4) . .
O26 V9 O25 79.3(4) . .
O7 V9 O25 144.9(4) . .
O27 V9 V10 108.6(4) . .
O2 V9 V10 125.8(3) . .
O26 V9 V10 39.8(2) . .
O7 V9 V10 124.0(3) . .
O25 V9 V10 40.2(3) . .
O27 V9 V2 109.8(4) . .
O2 V9 V2 40.3(3) . .
O26 V9 V2 121.9(3) . .
O7 V9 V2 39.6(3) . .
O25 V9 V2 125.2(3) . .
V10 V9 V2 141.43(9) . .
O30 V10 O26 111.7(5) . .
O30 V10 O25 110.2(5) . .
O26 V10 O25 81.2(4) . .
O30 V10 O28 108.5(5) . .
O26 V10 O28 139.1(4) . .
O25 V10 O28 78.3(4) . .
O30 V10 O29 110.4(5) . .
O26 V10 O29 80.1(3) . .
O25 V10 O29 139.1(4) . .
O28 V10 O29 92.9(4) . .
O30 V10 V9 112.3(4) . .
O26 V10 V9 40.5(2) . .
O25 V10 V9 41.4(2) . .
O28 V10 V9 115.2(3) . .
O29 V10 V9 115.9(3) . .
O30 V10 V11 116.1(4) . .
O26 V10 V11 39.0(2) . .
O25 V10 V11 113.6(3) . .
O28 V10 V11 123.9(3) . .
O29 V10 V11 41.2(2) . .
V9 V10 V11 77.35(7) . .
O30 V10 V12 113.1(4) . .
O26 V10 V12 112.7(3) . .
O25 V10 V12 37.2(3) . .
O28 V10 V12 41.2(3) . .
O29 V10 V12 124.3(3) . .
V9 V10 V12 76.75(8) . .
V11 V10 V12 129.97(10) . .
O31 V11 O10 104.9(4) . .
O31 V11 O26 110.8(4) . .
O10 V11 O26 92.3(4) . .
O31 V11 O13 112.7(4) . .
O10 V11 O13 80.1(4) . .
O26 V11 O13 136.3(4) . .
O31 V11 O29 106.9(4) . .
O10 V11 O29 148.0(4) . .
O26 V11 O29 79.0(3) . .
O13 V11 O29 85.2(4) . .
O31 V11 V4 111.3(4) . .
O10 V11 V4 40.2(3) . .
O26 V11 V4 122.7(3) . .
O13 V11 V4 40.1(3) . .
O29 V11 V4 121.8(3) . .
O31 V11 V10 112.9(4) . .
O10 V11 V10 125.3(2) . .
O26 V11 V10 38.3(2) . .
O13 V11 V10 116.7(3) . .
O29 V11 V10 40.8(2) . .
V4 V11 V10 135.69(9) . .
O32 V12 O25 107.4(4) . .
O32 V12 O4 105.9(4) . .
O25 V12 O4 91.4(4) . .
O32 V12 O22 109.6(4) . .
O25 V12 O22 142.9(4) . .
O4 V12 O22 81.0(4) . .
O32 V12 O28 108.9(5) . .
O25 V12 O28 77.9(4) . .
O4 V12 O28 145.3(4) . .
O22 V12 O28 87.9(4) . .
O32 V12 V8 109.2(4) . .
O25 V12 V8 126.1(3) . .
O4 V12 V8 41.1(2) . .
O22 V12 V8 40.3(3) . .
O28 V12 V8 123.5(3) . .
O32 V12 V10 111.3(4) . .
O25 V12 V10 37.9(3) . .
O4 V12 V10 123.5(3) . .
O22 V12 V10 121.6(3) . .
O28 V12 V10 40.2(2) . .
V8 V12 V10 139.46(9) . .
O35 V13 O34 110.8(5) . .
O35 V13 O9 105.9(4) . .
O34 V13 O9 92.8(4) . .
O35 V13 O6 111.2(5) . .
O34 V13 O6 137.8(4) . .
O9 V13 O6 79.9(4) . .
O35 V13 O33 105.3(5) . .
O34 V13 O33 77.1(4) . .
O9 V13 O33 148.8(4) . .
O6 V13 O33 87.9(4) . .
O35 V13 V3 112.6(4) . .
O34 V13 V3 122.3(3) . .
O9 V13 V3 39.8(3) . .
O6 V13 V3 40.2(3) . .
O33 V13 V3 123.5(3) . .
O35 V13 V14 112.2(4) . .
O34 V13 V14 37.1(3) . .
O9 V13 V14 124.9(3) . .
O6 V13 V14 118.7(3) . .
O33 V13 V14 40.1(3) . .
V3 V13 V14 135.18(9) . .
O38 V14 O34 110.3(5) . .
O38 V14 O37 111.5(5) . .
O34 V14 O37 82.6(4) . .
O38 V14 O33 107.7(5) . .
O34 V14 O33 78.5(4) . .
O37 V14 O33 140.4(4) . .
O38 V14 O36 109.5(5) . .
O34 V14 O36 139.9(4) . .
O37 V14 O36 78.5(4) . .
O33 V14 O36 94.2(4) . .
O38 V14 V16 111.1(4) . .
O34 V14 V16 41.7(3) . .
O37 V14 V16 41.9(3) . .
O33 V14 V16 116.5(3) . .
O36 V14 V16 116.5(3) . .
O38 V14 V15 115.5(4) . .
O34 V14 V15 113.5(3) . .
O37 V14 V15 37.2(3) . .
O33 V14 V15 125.4(3) . .
O36 V14 V15 41.3(3) . .
V16 V14 V15 77.37(8) . .
O38 V14 V13 113.6(4) . .
O34 V14 V13 37.3(3) . .
O37 V14 V13 113.6(3) . .
O33 V14 V13 41.3(3) . .
O36 V14 V13 125.0(3) . .
V16 V14 V13 77.22(8) . .
V15 V14 V13 129.96(10) . .
O39 V15 O37 107.2(5) . .
O39 V15 O18 105.0(5) . .
O37 V15 O18 92.2(4) . .
O39 V15 O21 109.8(5) . .
O37 V15 O21 142.9(4) . .
O18 V15 O21 80.8(4) . .
O39 V15 O36 108.0(5) . .
O37 V15 O36 78.5(4) . .
O18 V15 O36 147.0(4) . .
O21 V15 O36 87.7(4) . .
O39 V15 V7 109.4(4) . .
O37 V15 V7 125.6(3) . .
O18 V15 V7 40.2(3) . .
O21 V15 V7 40.9(3) . .
O36 V15 V7 124.1(3) . .
O39 V15 V14 111.6(5) . .
O37 V15 V14 37.9(3) . .
O18 V15 V14 124.3(3) . .
O21 V15 V14 121.3(3) . .
O36 V15 V14 40.7(2) . .
V7 V15 V14 138.93(10) . .
O40 V16 O12 102.9(5) . .
O40 V16 O34 98.5(5) . .
O12 V16 O34 88.4(4) . .
O40 V16 O37 111.0(6) . .
O12 V16 O37 145.6(4) . .
O34 V16 O37 81.4(4) . .
O40 V16 O15 118.3(5) . .
O12 V16 O15 78.6(4) . .
O34 V16 O15 142.8(4) . .
O37 V16 O15 89.8(4) . .
O40 V16 V14 102.5(5) . .
O12 V16 V14 126.0(3) . .
O34 V16 V14 41.0(3) . .
O37 V16 V14 41.4(3) . .
O15 V16 V14 126.5(3) . .
O40 V16 V5 115.7(5) . .
O12 V16 V5 39.1(3) . .
O34 V16 V5 120.3(3) . .
O37 V16 V5 123.0(3) . .
O15 V16 V5 39.5(3) . .
V14 V16 V5 140.87(9) . .
C1 N1 Co1 112.3(11) . .
C2 N2 Co1 110.4(12) . .
C3 N3 Co1 128.4(13) . .
C4 N4 Co2 113.6(10) . .
C5 N5 Co2 105.7(9) . .
C6 N6 Co2 118.0(9) . .
C7 N7 Co3 110.2(17) . .
C8 N8 Co3 107.3(16) . .
C9 N9 Co3 108.3(14) . .
C10 N10 Co3 108.8(17) . .
C11 N11 Co4 107.6(11) . .
C12 N12 Co4 109.6(11) . .
C13 N13 Co4 109.8(11) . .
C14 N14 Co4 107.6(10) . .
C15 N15 Co5 107.9(10) . .
C16 N16 Co5 110.9(11) . .
C17 N17 Co5 113.0(14) . .
C18 N18 Co5 111.2(13) . .
Ge1 O1 V2 119.5(5) . .
Ge1 O1 V1 140.1(5) . .
V2 O1 V1 100.4(4) . .
V1 O2 V2 103.6(5) . .
V1 O2 V9 147.8(5) . .
V2 O2 V9 99.3(4) . .
Ge2 O3 V8 124.8(5) . .
Ge2 O3 V1 131.9(5) . .
V8 O3 V1 99.4(4) . .
V1 O4 V12 148.9(5) . .
V1 O4 V8 104.8(5) . .
V12 O4 V8 98.5(4) . .
V2 O6 V13 150.6(5) . .
V2 O6 V3 95.6(4) . .
V13 O6 V3 99.9(4) . .
V2 O7 V3 97.3(4) . .
V2 O7 V9 100.1(4) . .
V3 O7 V9 148.9(5) . .
V4 O9 V13 144.1(5) . .
V4 O9 V3 100.0(4) . .
V13 O9 V3 100.7(4) . .
V3 O10 V11 146.8(5) . .
V3 O10 V4 100.6(4) . .
V11 O10 V4 100.5(4) . .
V3 O11 Co5 137.1(6) . .
V5 O12 V4 92.9(4) . .
V5 O12 V16 101.4(4) . .
V4 O12 V16 146.7(5) . .
V5 O13 V4 93.2(4) . .
V5 O13 V11 157.3(5) . .
V4 O13 V11 99.5(4) . .
V5 O15 V6 102.4(5) . .
V5 O15 V16 100.2(4) . .
V6 O15 V16 146.1(5) . .
Ge3 O16 V6 142.8(5) . .
Ge3 O16 V5 116.9(5) . .
V6 O16 V5 100.3(4) . .
V5 O17 Co2 120.0(5) . 11_544
V15 O18 V7 100.1(4) . .
V15 O18 V6 147.0(5) . .
V7 O18 V6 105.2(5) . .
Ge4 O19 V7 123.8(5) . .
Ge4 O19 V6 134.7(5) . .
V7 O19 V6 98.3(5) . .
V8 O21 V7 94.4(4) . .
V8 O21 V15 151.0(5) . .
V7 O21 V15 97.8(4) . .
V8 O22 V12 99.3(4) . .
V8 O22 V7 93.9(4) . .
V12 O22 V7 148.6(5) . .
V12 O25 V10 104.9(4) . .
V12 O25 V9 147.3(6) . .
V10 O25 V9 98.4(4) . .
V10 O26 V9 99.7(4) . .
V10 O26 V11 102.7(4) . .
V9 O26 V11 146.8(5) . .
V9 O27 Co3 131.1(6) . .
Ge4 O28 V10 130.0(5) . .
Ge4 O28 V12 129.0(5) . .
V10 O28 V12 98.7(4) . .
Ge3 O29 V10 137.9(5) . .
Ge3 O29 V11 121.4(5) . .
V10 O29 V11 98.0(4) . .
V12 O32 Co4 132.7(5) . .
Ge1 O33 V14 133.6(5) . .
Ge1 O33 V13 124.0(5) . .
V14 O33 V13 98.7(4) . .
V14 O34 V13 105.6(4) . .
V14 O34 V16 97.3(4) . .
V13 O34 V16 148.4(5) . .
Ge2 O36 V14 132.1(5) . .
Ge2 O36 V15 127.1(5) . .
V14 O36 V15 98.0(4) . .
V15 O37 V14 104.9(4) . .
V15 O37 V16 149.0(6) . .
V14 O37 V16 96.7(4) . .
V15 O39 Co3 145.2(6) . 15_544
V16 O40 Co4 138.8(7) . 8
Ge2 O41 Ge1 114.7(5) . .
Ge1 O42 Co2 128.5(5) . .
Ge1 O42 Co1 128.7(5) . .
Co2 O42 Co1 102.1(4) . .
Ge4 O44 Ge3 115.5(5) . .
Ge3 O45 Co1 131.8(5) . 11_544
Ge3 O45 Co2 128.7(5) . 11_544
Co1 O45 Co2 98.5(4) 11_544 11_544
N1 C1 C2 110.0(14) . .
N2 C2 C1 107.5(14) . .
N3 C3 C3 117.3(15) . 10_444
N4 C4 C5 109.5(13) . .
C4 C5 N5 112.6(14) . .
N6 C6 C6 114.9(13) . 10_444
N7 C7 C8 109(2) . .
N8 C8 C7 109(2) . .
N9 C9 C10 114(2) . .
N10 C10 C9 109(2) . .
C12 C11 N11 107.6(15) . .
N12 C12 C11 105.9(16) . .
N13 C13 C14 110.8(15) . .
N14 C14 C13 104.9(14) . .
N15 C15 C16 112.3(17) . .
N16 C16 C15 109.3(15) . .
N17 C17 C18 111.4(18) . .
N18 C18 C17 108.5(19) . .

loop_
_geom_bond_atom_site_label_1
_geom_bond_atom_site_label_2
_geom_bond_distance
_geom_bond_site_symmetry_2
Co1 O45 2.089(10) 12_454
Co1 N3 2.091(13) .
Co1 N1 2.112(12) .
Co1 N2 2.153(15) .
Co1 O42 2.160(9) .
Co2 O42 2.052(10) .
Co2 N4 2.132(11) .
Co2 N6 2.157(12) .
Co2 N5 2.193(12) .
Co2 O45 2.233(9) 12_454
Co2 O17 2.251(10) 12_454
Co3 N7 2.08(2) .
Co3 N10 2.11(2) .
Co3 N8 2.11(2) .
Co3 N9 2.150(18) .
Co3 O39 2.154(10) 7_554
Co3 O27 2.200(10) .
Co4 N13 2.062(15) .
Co4 N11 2.069(14) .
Co4 N14 2.073(14) .
Co4 N12 2.086(14) .
Co4 O40 2.097(12) 16_444
Co4 O32 2.270(9) .
Co5 N16 2.097(13) .
Co5 N17 2.101(17) .
Co5 N18 2.134(16) .
Co5 O11 2.168(9) .
Co5 O48 2.188(15) .
Co5 N15 2.196(14) .
Ge1 O42 1.694(9) .
Ge1 O1 1.742(10) .
Ge1 O33 1.755(8) .
Ge1 O41 1.800(8) .
Ge2 O36 1.731(8) .
Ge2 O3 1.745(10) .
Ge2 O43 1.765(10) .
Ge2 O41 1.773(9) .
Ge3 O45 1.696(9) .
Ge3 O29 1.750(8) .
Ge3 O16 1.771(10) .
Ge3 O44 1.787(9) .
Ge4 O46 1.739(10) .
Ge4 O19 1.744(10) .
Ge4 O28 1.760(8) .
Ge4 O44 1.768(10) .
V1 O5 1.602(9) .
V1 O4 1.923(9) .
V1 O2 1.923(9) .
V1 O1 1.980(9) .
V1 O3 2.032(9) .
V1 V2 3.041(3) .
V1 V8 3.074(3) .
V2 O8 1.636(10) .
V2 O7 1.920(9) .
V2 O6 1.927(9) .
V2 O2 1.945(9) .
V2 O1 1.978(9) .
V2 V3 2.884(3) .
V2 V9 2.968(3) .
V3 O11 1.607(9) .
V3 O10 1.894(9) .
V3 O7 1.921(9) .
V3 O9 1.952(9) .
V3 O6 1.966(9) .
V3 V4 2.971(3) .
V3 V13 2.999(3) .
V4 O14 1.616(9) .
V4 O9 1.925(9) .
V4 O12 1.941(9) .
V4 O13 1.955(9) .
V4 O10 1.967(9) .
V4 V5 2.801(3) .
V4 V11 2.994(3) .
V5 O17 1.639(8) .
V5 O13 1.900(9) .
V5 O12 1.923(9) .
V5 O15 1.935(9) .
V5 O16 1.974(9) .
V5 V16 2.992(3) .
V5 V6 3.025(3) .
V6 O20 1.599(9) .
V6 O18 1.933(10) .
V6 O15 1.946(9) .
V6 O16 1.967(9) .
V6 O19 2.036(10) .
V6 V7 3.063(3) .
V7 O23 1.622(9) .
V7 O18 1.924(9) .
V7 O21 1.941(10) .
V7 O22 1.944(9) .
V7 O19 2.013(10) .
V7 V8 2.832(3) .
V7 V15 2.938(4) .
V8 O24 1.612(9) .
V8 O21 1.919(9) .
V8 O22 1.930(10) .
V8 O4 1.958(9) .
V8 O3 1.999(10) .
V8 V12 2.946(3) .
V9 O27 1.625(10) .
V9 O2 1.949(9) .
V9 O26 1.950(8) .
V9 O7 1.952(9) .
V9 O25 1.978(8) .
V9 V10 2.958(3) .
V10 O30 1.600(11) .
V10 O26 1.920(9) .
V10 O25 1.930(9) .
V10 O28 1.982(9) .
V10 O29 1.997(9) .
V10 V11 3.023(3) .
V10 V12 3.039(3) .
V11 O31 1.598(9) .
V11 O10 1.929(9) .
V11 O26 1.951(8) .
V11 O13 1.969(9) .
V11 O29 2.010(9) .
V12 O32 1.626(9) .
V12 O25 1.902(9) .
V12 O4 1.931(10) .
V12 O22 1.936(9) .
V12 O28 2.023(9) .
V13 O35 1.612(11) .
V13 O34 1.930(9) .
V13 O9 1.943(9) .
V13 O6 1.952(9) .
V13 O33 2.049(9) .
V13 V14 3.069(3) .
V14 O38 1.618(11) .
V14 O34 1.923(9) .
V14 O37 1.935(10) .
V14 O33 1.997(9) .
V14 O36 2.006(8) .
V14 V16 2.905(3) .
V14 V15 3.045(3) .
V15 O39 1.611(10) .
V15 O37 1.907(9) .
V15 O18 1.907(11) .
V15 O21 1.957(9) .
V15 O36 2.029(9) .
V16 O40 1.678(13) .
V16 O12 1.943(9) .
V16 O34 1.947(9) .
V16 O37 1.954(9) .
V16 O15 1.966(10) .
N1 C1 1.38(2) .
N2 C2 1.43(2) .
N3 C3 1.34(3) .
N4 C4 1.46(2) .
N5 C5 1.50(2) .
N6 C6 1.449(17) .
N7 C7 1.47(3) .
N8 C8 1.47(3) .
N9 C9 1.46(3) .
N10 C10 1.46(3) .
N11 C11 1.53(2) .
N12 C12 1.48(2) .
N13 C13 1.39(2) .
N14 C14 1.52(2) .
N15 C15 1.45(2) .
N16 C16 1.45(2) .
N17 C17 1.47(3) .
N18 C18 1.45(3) .
O17 Co2 2.251(10) 11_544
O39 Co3 2.154(10) 15_544
O40 Co4 2.097(12) 8
O45 Co1 2.089(10) 11_544
O45 Co2 2.233(9) 11_544
C1 C2 1.61(3) .
C3 C3 1.59(4) 10_444
C4 C5 1.47(2) .
C6 C6 1.54(2) 10_444
C7 C8 1.53(4) .
C9 C10 1.51(4) .
C11 C12 1.50(3) .
C13 C14 1.54(3) .
C15 C16 1.48(2) .
C17 C18 1.51(3) .
